data_2244068
loop_
_publ_author_name
'Ebrahimi, Arash'
'Gyepes, R\'obert'
'Bujdo\<s, Marek'
'Krivosudsk\'y, Luk\'a\<s'

_publ_section_title
;
 Crystal structure of bis(ammonium)
 bis[pentaaqua(dimethylformamide)zinc(II)] decavanadate tetrahydrate
;
_journal_coeditor_code YZ2017
_journal_issue 5
_journal_name_full 'Acta Crystallographica Section E'
_journal_page_first
;
;
_journal_paper_doi 10.1107/S2056989022003449
_journal_volume 78
_journal_year 2022
_chemical_formula_iupac '(N H4)2 [Zn (C3 H7 N O) (H2 O1)5]2 [V10 O28], 4H2 O'
_chemical_formula_moiety '2(H4 N +), 2(C3 H17 N O6 Zn 2+), O28 V10 6-, 4(H2 O)'
_chemical_formula_sum 'C6 H50 N4 O44 V10 Zn2'
_chemical_formula_weight 1522.64
_chemical_name_systematic
;
Bis(ammonium) bis[pentaaqua(dimethylformamide)zinc(II)]
decavanadate tetrahydrate
;
_space_group_crystal_system monoclinic
_space_group_IT_number 14
_space_group_name_Hall '-P 2yn'
_space_group_name_H-M_alt 'P 1 21/n 1'
_atom_sites_solution_hydrogens mixed
_atom_sites_solution_primary direct
_audit_creation_method SHELXL-2018/3
_cell_angle_alpha 90
_cell_angle_beta 108.6280(10)
_cell_angle_gamma 90
_cell_formula_units_Z 2
_cell_length_a 15.5436(6)
_cell_length_b 8.6538(4)
_cell_length_c 16.7362(7)
_cell_measurement_reflns_used 9949
_cell_measurement_temperature 120(2)
_cell_measurement_theta_max 27.5185
_cell_measurement_theta_min 2.5685
_cell_volume 2133.27(16)
_computing_cell_refinement
;
SAINT (Bruker, 2019)
;
_computing_data_collection
;
<i>Instrument Service</i> (Bruker, 2021)
;
_computing_data_reduction
;
SAINT (Bruker, 2019)
;
_computing_molecular_graphics
;
DIAMOND (Brandenburg & Putz, 2005)
;
_computing_publication_material
;
DIAMOND (Brandenburg & Putz, 2005)
;
_computing_structure_refinement
;
<i>SHELXL2018/3</i> (Sheldrick, 2015b)
;
_computing_structure_solution
;
<i>SHELXT2018/2</i> (Sheldrick, 2015a)
;
_diffrn_ambient_temperature 120(2)
_diffrn_measured_fraction_theta_full 1.000
_diffrn_measured_fraction_theta_max 0.999
_diffrn_measurement_device_type 'Nonius KappaCCD with Buker APEXII detector'
_diffrn_measurement_method 'data from phi and omega scans'
_diffrn_radiation_type MoK\a
_diffrn_radiation_wavelength 0.71073
_diffrn_reflns_av_R_equivalents 0.0331
_diffrn_reflns_av_unetI/netI 0.0231
_diffrn_reflns_limit_h_max 19
_diffrn_reflns_limit_h_min -20
_diffrn_reflns_limit_k_max 11
_diffrn_reflns_limit_k_min -11
_diffrn_reflns_limit_l_max 21
_diffrn_reflns_limit_l_min -21
_diffrn_reflns_number 29908
_diffrn_reflns_theta_full 25.242
_diffrn_reflns_theta_max 27.514
_diffrn_reflns_theta_min 2.167
_exptl_absorpt_coefficient_mu 3.312
_exptl_absorpt_correction_T_max 0.73
_exptl_absorpt_correction_T_min 0.57
_exptl_absorpt_correction_type multi-scan
_exptl_absorpt_process_details
;
(SADABS; Krause <i>et al.</i>,  2015)
;
_exptl_crystal_colour orange
_exptl_crystal_density_diffrn 2.370
_exptl_crystal_description prism
_exptl_crystal_F_000 1512
_exptl_crystal_size_max 0.489
_exptl_crystal_size_mid 0.228
_exptl_crystal_size_min 0.100
_refine_diff_density_max 0.358
_refine_diff_density_min -0.623
_refine_ls_extinction_method none
_refine_ls_goodness_of_fit_ref 1.060
_refine_ls_hydrogen_treatment mixed
_refine_ls_matrix_type full
_refine_ls_number_parameters 372
_refine_ls_number_reflns 4901
_refine_ls_number_restraints 6
_refine_ls_restrained_S_all 1.060
_refine_ls_R_factor_all 0.0293
_refine_ls_R_factor_gt 0.0232
_refine_ls_shift/su_max 0.002
_refine_ls_shift/su_mean 0.000
_refine_ls_structure_factor_coef Fsqd
_refine_ls_weighting_details 'w=1/[\s^2^(Fo^2^)+(0.0284P)^2^+1.1852P] where P=(Fo^2^+2Fc^2^)/3'
_refine_ls_weighting_scheme calc
_refine_ls_wR_factor_gt 0.0541
_refine_ls_wR_factor_ref 0.0564
_reflns_number_gt 4354
_reflns_number_total 4901
_reflns_threshold_expression 'I > 2\s(I)'
_cod_data_source_file yz2017sup1.cif
_cod_data_source_block I
_cod_original_sg_symbol_H-M 'P 21/n'
_cod_database_code 2244068
_shelx_space_group_comment
;
The symmetry employed for this shelxl refinement is uniquely defined
by the following loop, which should always be used as a source of
symmetry information in preference to the above space-group names.
They are only intended as comments.
;
_shelx_estimated_absorpt_t_min 0.294
_shelx_estimated_absorpt_t_max 0.733

loop_
_space_group_symop_operation_xyz
'x, y, z'
'-x+1/2, y+1/2, -z+1/2'
'-x, -y, -z'
'x-1/2, -y-1/2, z-1/2'

loop_
_atom_site_type_symbol
_atom_site_label
_atom_site_fract_x
_atom_site_fract_y
_atom_site_fract_z
_atom_site_U_iso_or_equiv
_atom_site_adp_type
_atom_site_calc_flag
_atom_site_occupancy
_atom_site_disorder_assembly
_atom_site_disorder_group
Zn Zn1 0.31800(2) 0.46454(3) 0.54363(2) 0.00759(6) Uani d 1 . .
O O1 0.36049(10) 0.62987(16) 0.47301(9) 0.0114(3) Uani d 1 . .
O O2 0.31034(13) 0.30400(19) 0.45168(11) 0.0159(3) Uani d 1 . .
H H2O 0.276(2) 0.240(3) 0.4386(19) 0.027(9) Uiso d 1 . .
H H2P 0.350(2) 0.281(4) 0.439(2) 0.043(11) Uiso d 1 . .
O O3 0.44977(11) 0.3899(2) 0.60794(10) 0.0125(3) Uani d 1 . .
H H3O 0.4493(17) 0.310(3) 0.6204(16) 0.012(7) Uiso d 1 . .
H H3P 0.478(2) 0.433(3) 0.653(2) 0.027(8) Uiso d 1 . .
O O4 0.27068(12) 0.31855(17) 0.62168(10) 0.0107(3) Uani d 1 . .
H H4O 0.2351(18) 0.260(3) 0.6034(16) 0.012(7) Uiso d 1 . .
H H4P 0.311(2) 0.274(3) 0.6540(19) 0.026(8) Uiso d 1 . .
O O5 0.32040(12) 0.64584(19) 0.62565(10) 0.0147(3) Uani d 1 . .
H H5O 0.338(2) 0.648(4) 0.679(2) 0.037(9) Uiso d 1 . .
H H5P 0.309(2) 0.728(4) 0.609(2) 0.041(10) Uiso d 1 . .
O O6 0.17863(11) 0.51996(18) 0.48529(10) 0.0107(3) Uani d 1 . .
H H6O 0.1613(18) 0.600(3) 0.4584(16) 0.025(8) Uiso d 1 . .
H H6P 0.1389(16) 0.463(3) 0.4648(17) 0.018(7) Uiso d 1 . .
C C1 0.31089(15) 0.6545(2) 0.39870(13) 0.0127(4) Uani d 1 . .
H H1 0.267624 0.577353 0.372375 0.015 Uiso calc 1 . .
N N1 0.31404(12) 0.7783(2) 0.35441(11) 0.0126(4) Uani d 1 . .
C C2 0.37449(17) 0.9071(3) 0.38953(16) 0.0207(5) Uani d 1 . .
H H2A 0.339767 0.991473 0.403582 0.031 Uiso calc 1 . .
H H2B 0.402328 0.943400 0.348019 0.031 Uiso calc 1 . .
H H2C 0.422078 0.873260 0.440631 0.031 Uiso calc 1 . .
C C3 0.24580(16) 0.8028(3) 0.27197(15) 0.0230(5) Uani d 1 . .
H H3A 0.208105 0.710072 0.255621 0.035 Uiso calc 1 . .
H H3B 0.276127 0.823842 0.229986 0.035 Uiso calc 1 . .
H H3C 0.207451 0.891060 0.275052 0.035 Uiso calc 1 . .
V V1 0.66396(2) 0.54542(4) 0.97966(2) 0.00519(8) Uani d 1 . .
V V2 0.48442(2) 0.68753(4) 0.99591(2) 0.00468(8) Uani d 1 . .
V V3 0.54965(2) 0.33633(4) 0.83349(2) 0.00615(8) Uani d 1 . .
V V4 0.37025(2) 0.46974(4) 0.84932(2) 0.00550(8) Uani d 1 . .
V V5 0.51936(2) 0.68687(4) 0.82367(2) 0.00627(8) Uani d 1 . .
O O7 0.63516(9) 0.70057(15) 0.90117(8) 0.0068(3) Uani d 1 . .
O O8 0.48640(9) 0.80713(15) 0.91677(8) 0.0066(3) Uani d 1 . .
O O9 0.76998(9) 0.57672(15) 1.03142(9) 0.0079(3) Uani d 1 . .
O O10 0.60927(9) 0.67399(15) 1.05199(8) 0.0057(3) Uani d 1 . .
O O11 0.45500(9) 0.79640(15) 1.06789(8) 0.0066(3) Uani d 1 . .
O O12 0.57404(10) 0.20530(16) 0.77742(9) 0.0102(3) Uani d 1 . .
O O13 0.42410(9) 0.32537(15) 0.79962(8) 0.0067(3) Uani d 1 . .
O O14 0.26409(10) 0.43520(16) 0.80457(9) 0.0096(3) Uani d 1 . .
O O15 0.66637(9) 0.39324(15) 0.90763(8) 0.0068(3) Uani d 1 . .
O O16 0.51531(9) 0.50621(14) 0.92593(8) 0.0055(3) Uani d 1 . .
O O17 0.36261(9) 0.60759(15) 0.94154(8) 0.0061(3) Uani d 1 . .
O O18 0.54495(10) 0.51674(15) 0.77235(9) 0.0072(3) Uani d 1 . .
O O19 0.39504(9) 0.63135(15) 0.79227(8) 0.0070(3) Uani d 1 . .
O O20 0.51633(10) 0.82531(16) 0.75840(9) 0.0107(3) Uani d 1 . .
N N2 0.13802(14) 0.5436(2) 0.65462(12) 0.0091(4) Uani d 1 . .
H H2R 0.0918(19) 0.476(3) 0.6319(17) 0.017(7) Uiso d 1 . .
H H2S 0.176(2) 0.502(3) 0.691(2) 0.024(8) Uiso d 1 . .
H H2T 0.1165(18) 0.620(3) 0.6764(16) 0.019(7) Uiso d 1 . .
H H2Q 0.165(2) 0.572(3) 0.618(2) 0.031(8) Uiso d 1 . .
O O21 0.41424(12) 0.08923(19) 0.64987(12) 0.0191(4) Uani d 1 . .
H H21A 0.446(2) 0.032(3) 0.6837(18) 0.036(9) Uiso d 1 . .
H H21B 0.3783(19) 0.042(3) 0.6175(18) 0.037(10) Uiso d 1 . .
O O22 0.46542(13) 0.2601(2) 0.41289(12) 0.0260(4) Uani d 1 . .
H H22A 0.472(2) 0.250(4) 0.3693(16) 0.040(10) Uiso d 1 . .
H H22B 0.5092(18) 0.296(4) 0.4460(18) 0.039(10) Uiso d 1 . .

loop_
_atom_site_aniso_label
_atom_site_aniso_U_11
_atom_site_aniso_U_22
_atom_site_aniso_U_33
_atom_site_aniso_U_12
_atom_site_aniso_U_13
_atom_site_aniso_U_23
Zn1 0.00799(12) 0.00689(11) 0.00765(11) -0.00058(9) 0.00214(9) -0.00008(9)
O1 0.0120(8) 0.0121(7) 0.0107(7) -0.0031(6) 0.0046(6) 0.0005(6)
O2 0.0122(9) 0.0163(8) 0.0222(9) -0.0065(7) 0.0099(7) -0.0108(7)
O3 0.0122(8) 0.0103(8) 0.0122(8) 0.0005(7) 0.0001(6) 0.0005(7)
O4 0.0087(8) 0.0085(7) 0.0129(8) -0.0020(7) 0.0006(7) 0.0017(6)
O5 0.0246(9) 0.0090(8) 0.0068(8) 0.0014(7) -0.0002(7) -0.0004(6)
O6 0.0079(8) 0.0077(7) 0.0133(8) -0.0006(6) -0.0009(6) 0.0015(6)
C1 0.0122(11) 0.0143(10) 0.0135(10) 0.0001(9) 0.0069(9) -0.0010(8)
N1 0.0106(9) 0.0150(9) 0.0142(9) 0.0021(7) 0.0069(8) 0.0037(7)
C2 0.0288(14) 0.0143(11) 0.0244(12) -0.0034(10) 0.0162(11) 0.0011(9)
C3 0.0163(12) 0.0374(14) 0.0168(12) 0.0070(11) 0.0073(10) 0.0110(11)
V1 0.00446(17) 0.00613(15) 0.00523(15) 0.00007(12) 0.00188(13) -0.00022(12)
V2 0.00508(17) 0.00396(15) 0.00497(15) 0.00072(12) 0.00156(13) 0.00013(12)
V3 0.00678(17) 0.00668(16) 0.00561(16) 0.00051(13) 0.00282(13) -0.00102(12)
V4 0.00511(17) 0.00675(15) 0.00438(15) 0.00021(12) 0.00115(13) -0.00009(12)
V5 0.00768(18) 0.00618(16) 0.00514(16) 0.00000(13) 0.00230(13) 0.00097(12)
O7 0.0071(7) 0.0072(6) 0.0068(6) -0.0008(5) 0.0032(6) -0.0003(5)
O8 0.0068(7) 0.0058(6) 0.0074(7) 0.0003(5) 0.0024(6) 0.0003(5)
O9 0.0070(7) 0.0088(6) 0.0081(7) 0.0001(6) 0.0027(6) 0.0000(5)
O10 0.0057(7) 0.0055(6) 0.0056(6) -0.0004(5) 0.0011(5) -0.0006(5)
O11 0.0068(7) 0.0061(6) 0.0072(7) 0.0007(5) 0.0027(6) 0.0000(5)
O12 0.0104(8) 0.0113(7) 0.0097(7) 0.0000(6) 0.0045(6) -0.0033(6)
O13 0.0066(7) 0.0076(6) 0.0061(6) 0.0000(5) 0.0023(6) -0.0003(5)
O14 0.0078(7) 0.0121(7) 0.0081(7) -0.0005(6) 0.0014(6) 0.0002(6)
O15 0.0060(7) 0.0077(6) 0.0075(7) 0.0001(5) 0.0033(6) 0.0000(5)
O16 0.0045(7) 0.0057(6) 0.0063(6) 0.0001(5) 0.0019(6) 0.0004(5)
O17 0.0045(7) 0.0062(6) 0.0075(6) 0.0009(5) 0.0019(5) 0.0002(5)
O18 0.0071(7) 0.0084(6) 0.0064(6) -0.0006(5) 0.0029(6) -0.0002(5)
O19 0.0074(7) 0.0079(6) 0.0055(6) 0.0012(5) 0.0017(6) 0.0014(5)
O20 0.0117(8) 0.0109(7) 0.0095(7) -0.0005(6) 0.0033(6) 0.0018(6)
N2 0.0090(9) 0.0078(8) 0.0095(9) 0.0005(8) 0.0014(8) 0.0011(7)
O21 0.0162(9) 0.0113(8) 0.0217(9) -0.0007(7) -0.0056(8) -0.0002(7)
O22 0.0184(10) 0.0405(11) 0.0223(10) -0.0112(8) 0.0110(9) -0.0143(9)

loop_
_atom_type_symbol
_atom_type_description
_atom_type_scat_dispersion_real
_atom_type_scat_dispersion_imag
_atom_type_scat_source
C C 0.0033 0.0016 'International Tables Vol C Tables 4.2.6.8 and 6.1.1.4'
H H 0.0000 0.0000 'International Tables Vol C Tables 4.2.6.8 and 6.1.1.4'
N N 0.0061 0.0033 'International Tables Vol C Tables 4.2.6.8 and 6.1.1.4'
O O 0.0106 0.0060 'International Tables Vol C Tables 4.2.6.8 and 6.1.1.4'
V V 0.3005 0.5294 'International Tables Vol C Tables 4.2.6.8 and 6.1.1.4'
Zn Zn 0.2839 1.4301 'International Tables Vol C Tables 4.2.6.8 and 6.1.1.4'

loop_
_geom_angle_atom_site_label_1
_geom_angle_atom_site_label_2
_geom_angle_atom_site_label_3
_geom_angle_site_symmetry_1
_geom_angle_site_symmetry_3
_geom_angle
_geom_angle_publ_flag
O2 Zn1 O5 . . 173.36(7) ?
O2 Zn1 O3 . . 89.40(7) ?
O5 Zn1 O3 . . 94.90(7) ?
O2 Zn1 O1 . . 89.57(7) ?
O5 Zn1 O1 . . 85.10(6) ?
O3 Zn1 O1 . . 93.90(6) ?
O2 Zn1 O4 . . 96.37(7) ?
O5 Zn1 O4 . . 88.82(6) ?
O3 Zn1 O4 . . 88.52(7) ?
O1 Zn1 O4 . . 173.62(6) ?
O2 Zn1 O6 . . 90.11(7) ?
O5 Zn1 O6 . . 86.20(6) ?
O3 Zn1 O6 . . 173.47(6) ?
O1 Zn1 O6 . . 92.61(6) ?
O4 Zn1 O6 . . 85.06(6) ?
C1 O1 Zn1 . . 118.11(14) ?
Zn1 O2 H2O . . 126(2) ?
Zn1 O2 H2P . . 123(3) ?
H2O O2 H2P . . 107(3) ?
Zn1 O3 H3O . . 110(2) ?
Zn1 O3 H3P . . 118(2) ?
H3O O3 H3P . . 103(3) ?
Zn1 O4 H4O . . 121(2) ?
Zn1 O4 H4P . . 111(2) ?
H4O O4 H4P . . 107(3) ?
Zn1 O5 H5O . . 130(2) ?
Zn1 O5 H5P . . 121(2) ?
H5O O5 H5P . . 108(3) ?
Zn1 O6 H6O . . 123.2(19) ?
Zn1 O6 H6P . . 127.5(19) ?
H6O O6 H6P . . 102(3) ?
O1 C1 N1 . . 125.2(2) ?
O1 C1 H1 . . 117.4 ?
N1 C1 H1 . . 117.4 ?
C1 N1 C2 . . 122.21(19) ?
C1 N1 C3 . . 120.29(19) ?
C2 N1 C3 . . 116.75(19) ?
N1 C2 H2A . . 109.5 ?
N1 C2 H2B . . 109.5 ?
H2A C2 H2B . . 109.5 ?
N1 C2 H2C . . 109.5 ?
H2A C2 H2C . . 109.5 ?
H2B C2 H2C . . 109.5 ?
N1 C3 H3A . . 109.5 ?
N1 C3 H3B . . 109.5 ?
H3A C3 H3B . . 109.5 ?
N1 C3 H3C . . 109.5 ?
H3A C3 H3C . . 109.5 ?
H3B C3 H3C . . 109.5 ?
O9 V1 O15 . . 104.24(7) ?
O9 V1 O7 . . 103.57(7) ?
O15 V1 O7 . . 96.26(6) ?
O9 V1 O17 . 3_667 98.45(6) ?
O15 V1 O17 . 3_667 90.58(6) ?
O7 V1 O17 . 3_667 154.50(6) ?
O9 V1 O10 . . 97.95(6) ?
O15 V1 O10 . . 155.49(6) ?
O7 V1 O10 . . 88.44(6) ?
O17 V1 O10 3_667 . 75.81(5) ?
O9 V1 O16 . . 171.99(6) ?
O15 V1 O16 . . 81.84(6) ?
O7 V1 O16 . . 80.63(6) ?
O17 V1 O16 3_667 . 76.05(5) ?
O10 V1 O16 . . 75.19(5) ?
O9 V1 V4 . 3_667 87.61(5) ?
O15 V1 V4 . 3_667 129.85(4) ?
O7 V1 V4 . 3_667 128.56(4) ?
O17 V1 V4 3_667 3_667 39.28(4) ?
O10 V1 V4 . 3_667 40.12(4) ?
O16 V1 V4 . 3_667 84.47(4) ?
O9 V1 V5 . . 136.35(5) ?
O15 V1 V5 . . 83.63(5) ?
O7 V1 V5 . . 32.99(4) ?
O17 V1 V5 3_667 . 124.67(4) ?
O10 V1 V5 . . 87.51(4) ?
O16 V1 V5 . . 48.63(3) ?
V4 V1 V5 3_667 . 120.389(14) ?
O9 V1 V3 . . 138.31(5) ?
O15 V1 V3 . . 34.12(4) ?
O7 V1 V3 . . 85.11(4) ?
O17 V1 V3 3_667 . 86.96(4) ?
O10 V1 V3 . . 123.27(4) ?
O16 V1 V3 . . 48.13(4) ?
V4 V1 V3 3_667 . 118.865(14) ?
V5 V1 V3 . . 59.218(11) ?
O8 V2 O11 . . 106.98(7) ?
O8 V2 O10 . . 98.98(6) ?
O11 V2 O10 . . 98.61(6) ?
O8 V2 O17 . . 96.31(6) ?
O11 V2 O17 . . 94.96(6) ?
O10 V2 O17 . . 155.59(6) ?
O8 V2 O16 . . 87.47(6) ?
O11 V2 O16 . . 165.32(6) ?
O10 V2 O16 . . 81.25(6) ?
O17 V2 O16 . . 80.53(5) ?
O8 V2 O16 . 3_667 165.68(6) ?
O11 V2 O16 . 3_667 87.09(6) ?
O10 V2 O16 . 3_667 81.02(6) ?
O17 V2 O16 . 3_667 79.50(5) ?
O16 V2 O16 . 3_667 78.36(6) ?
O8 V2 V3 . 3_667 145.25(5) ?
O11 V2 V3 . 3_667 38.27(5) ?
O10 V2 V3 . 3_667 89.35(4) ?
O17 V2 V3 . 3_667 88.85(4) ?
O16 V2 V3 . 3_667 127.24(4) ?
O16 V2 V3 3_667 3_667 48.87(4) ?
O8 V2 V5 . . 38.66(5) ?
O11 V2 V5 . . 145.64(5) ?
O10 V2 V5 . . 90.27(4) ?
O17 V2 V5 . . 89.87(4) ?
O16 V2 V5 . . 48.82(4) ?
O16 V2 V5 3_667 . 127.18(4) ?
V3 V2 V5 3_667 . 176.038(14) ?
O12 V3 O13 . . 102.07(7) ?
O12 V3 O18 . . 104.42(7) ?
O13 V3 O18 . . 91.28(6) ?
O12 V3 O15 . . 102.19(7) ?
O13 V3 O15 . . 154.51(6) ?
O18 V3 O15 . . 90.18(6) ?
O12 V3 O11 . 3_667 98.81(6) ?
O13 V3 O11 . 3_667 84.97(6) ?
O18 V3 O11 . 3_667 156.74(6) ?
O15 V3 O11 . 3_667 83.72(6) ?
O12 V3 O16 . . 173.76(6) ?
O13 V3 O16 . . 77.99(5) ?
O18 V3 O16 . . 81.80(5) ?
O15 V3 O16 . . 77.04(5) ?
O11 V3 O16 3_667 . 74.96(5) ?
O12 V3 V5 . . 137.23(5) ?
O13 V3 V5 . . 84.58(4) ?
O18 V3 V5 . . 32.81(4) ?
O15 V3 V5 . . 82.95(4) ?
O11 V3 V5 3_667 . 123.94(4) ?
O16 V3 V5 . . 48.99(3) ?
O12 V3 V2 . 3_667 130.07(5) ?
O13 V3 V2 . 3_667 78.67(4) ?
O18 V3 V2 . 3_667 125.52(4) ?
O15 V3 V2 . 3_667 79.82(4) ?
O11 V3 V2 3_667 3_667 31.29(4) ?
O16 V3 V2 . 3_667 43.72(3) ?
V5 V3 V2 . 3_667 92.705(12) ?
O12 V3 V1 . . 134.03(5) ?
O13 V3 V1 . . 123.55(4) ?
O18 V3 V1 . . 81.71(4) ?
O15 V3 V1 . . 31.85(4) ?
O11 V3 V1 3_667 . 81.33(4) ?
O16 V3 V1 . . 45.57(3) ?
V5 V3 V1 . . 60.334(11) ?
V2 V3 V1 3_667 . 62.101(11) ?
O12 V3 V4 . . 134.74(5) ?
O13 V3 V4 . . 32.71(4) ?
O18 V3 V4 . . 81.72(4) ?
O15 V3 V4 . . 122.81(4) ?
O11 V3 V4 3_667 . 82.82(4) ?
O16 V3 V4 . . 45.79(3) ?
V5 V3 V4 . . 60.676(11) ?
V2 V3 V4 3_667 . 61.307(10) ?
V1 V3 V4 . . 91.121(12) ?
O14 V4 O19 . . 104.99(7) ?
O14 V4 O13 . . 102.14(7) ?
O19 V4 O13 . . 94.71(6) ?
O14 V4 O17 . . 99.59(6) ?
O19 V4 O17 . . 91.24(6) ?
O13 V4 O17 . . 155.11(6) ?
O14 V4 O10 . 3_667 97.90(7) ?
O19 V4 O10 . 3_667 155.58(6) ?
O13 V4 O10 . 3_667 88.61(6) ?
O17 V4 O10 . 3_667 76.46(5) ?
O14 V4 O16 . . 172.94(6) ?
O19 V4 O16 . . 81.20(6) ?
O13 V4 O16 . . 80.45(6) ?
O17 V4 O16 . . 76.62(5) ?
O10 V4 O16 3_667 . 75.50(5) ?
O14 V4 V1 . 3_667 88.21(5) ?
O19 V4 V1 . 3_667 130.95(4) ?
O13 V4 V1 . 3_667 128.99(4) ?
O17 V4 V1 . 3_667 39.72(4) ?
O10 V4 V1 3_667 3_667 40.38(4) ?
O16 V4 V1 . 3_667 85.11(4) ?
O14 V4 V3 . . 134.99(5) ?
O19 V4 V3 . . 83.90(4) ?
O13 V4 V3 . . 32.89(4) ?
O17 V4 V3 . . 124.63(4) ?
O10 V4 V3 3_667 . 85.94(4) ?
O16 V4 V3 . . 48.08(3) ?
V1 V4 V3 3_667 . 119.349(14) ?
O14 V4 V5 . . 138.20(5) ?
O19 V4 V5 . . 33.46(4) ?
O13 V4 V5 . . 83.20(4) ?
O17 V4 V5 . . 88.66(4) ?
O10 V4 V5 3_667 . 123.81(4) ?
O16 V4 V5 . . 48.31(3) ?
V1 V4 V5 3_667 . 120.716(13) ?
V3 V4 V5 . . 59.021(11) ?
O20 V5 O18 . . 104.25(7) ?
O20 V5 O7 . . 103.77(7) ?
O18 V5 O7 . . 94.15(6) ?
O20 V5 O19 . . 101.19(7) ?
O18 V5 O19 . . 91.23(6) ?
O7 V5 O19 . . 152.28(6) ?
O20 V5 O8 . . 100.13(6) ?
O18 V5 O8 . . 155.54(6) ?
O7 V5 O8 . . 81.94(6) ?
O19 V5 O8 . . 81.98(6) ?
O20 V5 O16 . . 173.31(6) ?
O18 V5 O16 . . 82.22(5) ?
O7 V5 O16 . . 77.15(5) ?
O19 V5 O16 . . 76.68(5) ?
O8 V5 O16 . . 73.35(5) ?
O20 V5 V3 . . 137.94(5) ?
O18 V5 V3 . . 33.71(4) ?
O7 V5 V3 . . 85.86(4) ?
O19 V5 V3 . . 83.66(4) ?
O8 V5 V3 . . 121.86(4) ?
O16 V5 V3 . . 48.51(3) ?
O20 V5 V2 . . 130.78(5) ?
O18 V5 V2 . . 124.94(5) ?
O7 V5 V2 . . 76.63(4) ?
O19 V5 V2 . . 78.01(4) ?
O8 V5 V2 . . 30.65(4) ?
O16 V5 V2 . . 42.72(3) ?
V3 V5 V2 . . 91.233(12) ?
O20 V5 V1 . . 136.08(5) ?
O18 V5 V1 . . 82.44(5) ?
O7 V5 V1 . . 32.50(4) ?
O19 V5 V1 . . 122.27(4) ?
O8 V5 V1 . . 81.48(4) ?
O16 V5 V1 . . 45.59(3) ?
V3 V5 V1 . . 60.448(11) ?
V2 V5 V1 . . 60.851(11) ?
O20 V5 V4 . . 132.78(5) ?
O18 V5 V4 . . 82.01(5) ?
O7 V5 V4 . . 122.67(4) ?
O19 V5 V4 . . 31.63(4) ?
O8 V5 V4 . . 79.96(4) ?
O16 V5 V4 . . 45.57(3) ?
V3 V5 V4 . . 60.303(11) ?
V2 V5 V4 . . 60.938(10) ?
V1 V5 V4 . . 90.971(12) ?
V1 O7 V5 . . 114.51(7) ?
V2 O8 V5 . . 110.69(7) ?
V2 O10 V4 . 3_667 108.53(6) ?
V2 O10 V1 . . 107.55(6) ?
V4 O10 V1 3_667 . 99.50(6) ?
V2 O11 V3 . 3_667 110.45(7) ?
V4 O13 V3 . . 114.40(7) ?
V1 O15 V3 . . 114.03(7) ?
V2 O16 V2 . 3_667 101.64(6) ?
V2 O16 V1 . . 93.07(5) ?
V2 O16 V1 3_667 . 94.24(5) ?
V2 O16 V4 . . 93.27(5) ?
V2 O16 V4 3_667 . 92.58(5) ?
V1 O16 V4 . . 169.57(7) ?
V2 O16 V3 . . 170.95(7) ?
V2 O16 V3 3_667 . 87.41(5) ?
V1 O16 V3 . . 86.30(5) ?
V4 O16 V3 . . 86.13(5) ?
V2 O16 V5 . . 88.46(5) ?
V2 O16 V5 3_667 . 169.89(7) ?
V1 O16 V5 . . 85.77(5) ?
V4 O16 V5 . . 86.12(5) ?
V3 O16 V5 . . 82.50(4) ?
V2 O17 V4 . . 106.64(6) ?
V2 O17 V1 . 3_667 107.55(6) ?
V4 O17 V1 . 3_667 101.01(6) ?
V5 O18 V3 . . 113.48(7) ?
V4 O19 V5 . . 114.91(7) ?
H2R N2 H2S . . 110(3) ?
H2R N2 H2T . . 108(2) ?
H2S N2 H2T . . 109(3) ?
H2R N2 H2Q . . 112(3) ?
H2S N2 H2Q . . 104(3) ?
H2T N2 H2Q . . 114(2) ?
H21A O21 H21B . . 109(3) ?
H22A O22 H22B . . 111(3) ?

loop_
_geom_bond_atom_site_label_1
_geom_bond_atom_site_label_2
_geom_bond_site_symmetry_2
_geom_bond_distance
_geom_bond_publ_flag
Zn1 O2 . 2.0482(16) yes
Zn1 O5 . 2.0772(16) yes
Zn1 O3 . 2.0886(16) yes
Zn1 O1 . 2.0926(14) yes
Zn1 O4 . 2.1113(16) yes
Zn1 O6 . 2.1273(16) yes
O1 C1 . 1.255(3) ?
O2 H2O . 0.75(3) ?
O2 H2P . 0.74(3) ?
O3 H3O . 0.73(3) ?
O3 H3P . 0.83(3) ?
O4 H4O . 0.74(3) ?
O4 H4P . 0.79(3) ?
O5 H5O . 0.84(3) ?
O5 H5P . 0.76(3) ?
O6 H6O . 0.82(2) ?
O6 H6P . 0.78(2) ?
C1 N1 . 1.313(3) ?
C1 H1 . 0.9500 ?
N1 C2 . 1.455(3) ?
N1 C3 . 1.463(3) ?
C2 H2A . 0.9800 ?
C2 H2B . 0.9800 ?
C2 H2C . 0.9800 ?
C3 H3A . 0.9800 ?
C3 H3B . 0.9800 ?
C3 H3C . 0.9800 ?
V1 O9 . 1.6210(14) ?
V1 O15 . 1.7939(14) ?
V1 O7 . 1.8312(14) ?
V1 O17 3_667 2.0027(14) ?
V1 O10 . 2.0208(14) ?
V1 O16 . 2.2215(14) ?
V1 V4 3_667 3.0765(5) ?
V1 V5 . 3.1011(5) ?
V1 V3 . 3.1047(5) ?
V2 O8 . 1.6890(13) ?
V2 O11 . 1.7029(14) ?
V2 O10 . 1.8700(14) ?
V2 O17 . 1.9470(14) ?
V2 O16 . 2.1033(13) ?
V2 O16 3_667 2.1256(13) ?
V2 V3 3_667 3.0726(5) ?
V2 V5 . 3.0993(5) ?
V3 O12 . 1.5929(14) ?
V3 O13 . 1.8525(14) ?
V3 O18 . 1.8552(14) ?
V3 O15 . 1.9067(14) ?
V3 O11 3_667 2.0310(14) ?
V3 O16 . 2.3168(14) ?
V3 V5 . 3.0662(5) ?
V3 V4 . 3.1066(5) ?
V4 O14 . 1.6074(15) ?
V4 O19 . 1.8031(14) ?
V4 O13 . 1.8434(14) ?
V4 O17 . 1.9841(14) ?
V4 O10 3_667 2.0101(14) ?
V4 O16 . 2.2317(14) ?
V4 V5 . 3.1181(5) ?
V5 O20 . 1.6118(14) ?
V5 O18 . 1.8115(14) ?
V5 O7 . 1.8559(14) ?
V5 O19 . 1.8954(14) ?
V5 O8 . 2.0696(14) ?
V5 O16 . 2.3337(13) ?
N2 H2R . 0.91(3) ?
N2 H2S . 0.79(3) ?
N2 H2T . 0.87(3) ?
N2 H2Q . 0.88(3) ?
O21 H21A . 0.79(2) ?
O21 H21B . 0.76(2) ?
O22 H22A . 0.78(2) ?
O22 H22B . 0.79(2) ?

loop_
_geom_hbond_atom_site_label_D
_geom_hbond_atom_site_label_H
_geom_hbond_atom_site_label_A
_geom_hbond_site_symmetry_D
_geom_hbond_site_symmetry_H
_geom_hbond_site_symmetry_A
_geom_hbond_distance_DH
_geom_hbond_distance_HA
_geom_hbond_distance_DA
_geom_hbond_angle_DHA
_geom_hbond_publ_flag
O2 H2O O15 ? ? 4_665 0.75(3) 1.98(3) 2.722(2) 167(3) yes
O3 H3P O18 . . . 0.83(3) 2.07(3) 2.892(2) 173(3) yes
O4 H4O O17 . . 2_546 0.74(3) 1.97(3) 2.710(2) 177(3) yes
O5 H5O O19 . . . 0.85(3) 1.82(3) 2.659(2) 169(3) yes
O5 H5P O9 . . 4_575 0.76(3) 2.10(3) 2.842(2) 164(3) yes
O6 H6O O7 . . 4_575 0.82(3) 1.95(3) 2.771(2) 173(3) yes
O6 H6P O11 . . 2_546 0.78(2) 2.00(2) 2.769(2) 170(3) yes

loop_
_geom_torsion_atom_site_label_1
_geom_torsion_atom_site_label_2
_geom_torsion_atom_site_label_3
_geom_torsion_atom_site_label_4
_geom_torsion_site_symmetry_1
_geom_torsion_site_symmetry_2
_geom_torsion_site_symmetry_3
_geom_torsion_site_symmetry_4
_geom_torsion
_geom_torsion_publ_flag
Zn1 O1 C1 N1 . . . . 160.84(16) ?
O1 C1 N1 C2 . . . . -3.0(3) ?
O1 C1 N1 C3 . . . . -172.8(2) ?
O9 V1 O7 V5 . . . . 174.37(7) ?
O15 V1 O7 V5 . . . . 68.06(8) ?
O17 V1 O7 V5 3_667 . . . -36.62(17) ?
O10 V1 O7 V5 . . . . -87.82(7) ?
O16 V1 O7 V5 . . . . -12.58(7) ?
V4 V1 O7 V5 3_667 . . . -87.71(8) ?
V3 V1 O7 V5 . . . . 35.75(6) ?
O20 V5 O7 V1 . . . . -174.70(8) ?
O18 V5 O7 V1 . . . . -68.93(8) ?
O19 V5 O7 V1 . . . . 31.69(17) ?
O8 V5 O7 V1 . . . . 86.78(7) ?
O16 V5 O7 V1 . . . . 12.11(7) ?
V3 V5 O7 V1 . . . . -36.23(6) ?
V2 V5 O7 V1 . . . . 56.03(6) ?
V4 V5 O7 V1 . . . . 14.23(9) ?
O11 V2 O8 V5 . . . . -179.02(6) ?
O10 V2 O8 V5 . . . . 79.05(7) ?
O17 V2 O8 V5 . . . . -81.86(7) ?
O16 V2 O8 V5 . . . . -1.67(7) ?
O16 V2 O8 V5 3_667 . . . -9.8(3) ?
V3 V2 O8 V5 3_667 . . . -178.97(3) ?
O8 V2 O10 V4 . . . 3_667 -178.45(6) ?
O11 V2 O10 V4 . . . 3_667 72.71(7) ?
O17 V2 O10 V4 . . . 3_667 -50.33(16) ?
O16 V2 O10 V4 . . . 3_667 -92.44(6) ?
O16 V2 O10 V4 3_667 . . 3_667 -12.94(6) ?
V3 V2 O10 V4 3_667 . . 3_667 35.44(5) ?
V5 V2 O10 V4 . . . 3_667 -140.62(5) ?
O8 V2 O10 V1 . . . . -71.68(7) ?
O11 V2 O10 V1 . . . . 179.48(6) ?
O17 V2 O10 V1 . . . . 56.44(16) ?
O16 V2 O10 V1 . . . . 14.33(6) ?
O16 V2 O10 V1 3_667 . . . 93.83(6) ?
V3 V2 O10 V1 3_667 . . . 142.21(5) ?
V5 V2 O10 V1 . . . . -33.84(5) ?
O8 V2 O11 V3 . . . 3_667 179.95(7) ?
O10 V2 O11 V3 . . . 3_667 -77.85(7) ?
O17 V2 O11 V3 . . . 3_667 81.80(7) ?
O16 V2 O11 V3 . . . 3_667 10.5(3) ?
O16 V2 O11 V3 3_667 . . 3_667 2.61(7) ?
V5 V2 O11 V3 . . . 3_667 178.87(3) ?
O14 V4 O13 V3 . . . . 177.55(8) ?
O19 V4 O13 V3 . . . . 71.10(8) ?
O17 V4 O13 V3 . . . . -32.15(18) ?
O10 V4 O13 V3 3_667 . . . -84.67(8) ?
O16 V4 O13 V3 . . . . -9.14(7) ?
V1 V4 O13 V3 3_667 . . . -84.80(8) ?
V5 V4 O13 V3 . . . . 39.62(6) ?
O12 V3 O13 V4 . . . . -177.51(8) ?
O18 V3 O13 V4 . . . . -72.47(8) ?
O15 V3 O13 V4 . . . . 20.64(18) ?
O11 V3 O13 V4 3_667 . . . 84.54(7) ?
O16 V3 O13 V4 . . . . 8.87(7) ?
V5 V3 O13 V4 . . . . -40.31(6) ?
V2 V3 O13 V4 3_667 . . . 53.56(6) ?
V1 V3 O13 V4 . . . . 8.43(9) ?
O9 V1 O15 V3 . . . . -177.41(7) ?
O7 V1 O15 V3 . . . . -71.66(8) ?
O17 V1 O15 V3 3_667 . . . 83.73(7) ?
O10 V1 O15 V3 . . . . 28.39(18) ?
O16 V1 O15 V3 . . . . 7.90(7) ?
V4 V1 O15 V3 3_667 . . . 83.63(8) ?
V5 V1 O15 V3 . . . . -41.12(6) ?
O20 V5 O18 V3 . . . . -178.51(8) ?
O7 V5 O18 V3 . . . . 76.15(8) ?
O19 V5 O18 V3 . . . . -76.64(8) ?
O8 V5 O18 V3 . . . . -3.5(2) ?
O16 V5 O18 V3 . . . . -0.26(7) ?
V2 V5 O18 V3 . . . . -0.44(10) ?
V1 V5 O18 V3 . . . . 45.77(6) ?
V4 V5 O18 V3 . . . . -46.29(6) ?
O12 V3 O18 V5 . . . . -179.26(8) ?
O13 V3 O18 V5 . . . . 77.94(8) ?
O15 V3 O18 V5 . . . . -76.62(8) ?
O11 V3 O18 V5 3_667 . . . -2.3(2) ?
O16 V3 O18 V5 . . . . 0.27(7) ?
V2 V3 O18 V5 3_667 . . . 0.97(10) ?
V1 V3 O18 V5 . . . . -45.80(6) ?
V4 V3 O18 V5 . . . . 46.56(6) ?
O14 V4 O19 V5 . . . . -174.03(7) ?
O13 V4 O19 V5 . . . . -70.12(8) ?
O17 V4 O19 V5 . . . . 85.69(8) ?
O10 V4 O19 V5 3_667 . . . 26.93(18) ?
O16 V4 O19 V5 . . . . 9.44(7) ?
V1 V4 O19 V5 3_667 . . . 85.04(8) ?
V3 V4 O19 V5 . . . . -39.01(6) ?
O20 V5 O19 V4 . . . . 177.33(8) ?
O18 V5 O19 V4 . . . . 72.55(8) ?
O7 V5 O19 V4 . . . . -28.78(17) ?
O8 V5 O19 V4 . . . . -83.86(8) ?
O16 V5 O19 V4 . . . . -9.16(7) ?
V3 V5 O19 V4 . . . . 39.64(6) ?
V2 V5 O19 V4 . . . . -52.98(6) ?
V1 V5 O19 V4 . . . . -9.28(9) ?

_cod_database_fobs_code 2244068
